data_2108610
loop_
_publ_author_name
'Vadra, Nahir'
'Suarez, Sebastian A.'
'Slep, Leonardo D.'
'Manzano, Veronica E.'
'Halac, Emilia B.'
'Baggio, Ricardo F.'
'Cukiernik, Fabio D.'

_publ_section_title
;
 Synthesis and crystallographic, spectroscopic and computational
 characterization of 3,3',4,4'-substituted biphenyls: effects of O<i>R</i>
 substituents on the intra-ring torsion angle
;
_journal_issue 3
_journal_name_full 'Acta Crystallographica Section B'
_journal_page_first
;
;
_journal_paper_doi 10.1107/S2052520620004102
_journal_volume 76
_journal_year 2020
_chemical_formula_moiety 'C16 H18 O4'
_chemical_formula_sum 'C16 H18 O4'
_chemical_formula_weight 274.30
_space_group_crystal_system monoclinic
_space_group_IT_number 14
_space_group_name_Hall '-P 2ybc'
_space_group_name_H-M_alt 'P 1 21/c 1'
_atom_sites_solution_hydrogens geom
_atom_sites_solution_primary direct
_audit_creation_method SHELXL-2018/1
_cell_angle_alpha 90
_cell_angle_beta 110.181(5)
_cell_angle_gamma 90
_cell_formula_units_Z 4
_cell_length_a 13.1000(7)
_cell_length_b 7.6709(3)
_cell_length_c 15.2881(7)
_cell_measurement_reflns_used 2116
_cell_measurement_temperature 294(2)
_cell_measurement_theta_max 26.6650
_cell_measurement_theta_min 4.0830
_cell_volume 1441.97(12)
_computing_cell_refinement 'CrysAlisPro '
_computing_data_collection 'CrysAlisPro (Oxford Diffraction, 2009)'
_computing_data_reduction 'CrysAlisPro '
_computing_molecular_graphics 'SHELXTL   (Sheldrick, 2008)'
_computing_publication_material 'SHELXL-2018, PLATON (Spek, 2009)'
_computing_structure_refinement 'SHELXL-2018/1 (Sheldrick, 2015)'
_computing_structure_solution 'SHELXS-97 (Sheldrick 2008)'
_diffrn_ambient_temperature 294(2)
_diffrn_measured_fraction_theta_full 0.997
_diffrn_measured_fraction_theta_max 0.937
_diffrn_measurement_device_type 'Oxford Diffraction Gemini CCD S Ultra'
_diffrn_measurement_method '\w scans, thick slices'
_diffrn_radiation_type MoK\a
_diffrn_radiation_wavelength 0.71073
_diffrn_reflns_av_R_equivalents 0.0552
_diffrn_reflns_av_unetI/netI 0.0309
_diffrn_reflns_Laue_measured_fraction_full 0.997
_diffrn_reflns_Laue_measured_fraction_max 0.937
_diffrn_reflns_limit_h_max 17
_diffrn_reflns_limit_h_min -17
_diffrn_reflns_limit_k_max 10
_diffrn_reflns_limit_k_min -10
_diffrn_reflns_limit_l_max 19
_diffrn_reflns_limit_l_min -20
_diffrn_reflns_number 42671
_diffrn_reflns_point_group_measured_fraction_full 0.997
_diffrn_reflns_point_group_measured_fraction_max 0.937
_diffrn_reflns_theta_full 25.242
_diffrn_reflns_theta_max 29.539
_diffrn_reflns_theta_min 3.749
_exptl_absorpt_coefficient_mu 0.090
_exptl_absorpt_correction_T_max 0.99
_exptl_absorpt_correction_T_min 0.92
_exptl_absorpt_correction_type multi-scan
_exptl_absorpt_process_details
;
CrysAlisPro 1.171.38.46 (Rigaku Oxford Diffraction, 2015)
Empirical absorption correction using spherical harmonics,
 implemented in SCALE3 ABSPACK scaling algorithm.
;
_exptl_crystal_colour colourless
_exptl_crystal_density_diffrn 1.264
_exptl_crystal_description fragment
_exptl_crystal_F_000 584
_exptl_crystal_size_max 0.48
_exptl_crystal_size_mid 0.18
_exptl_crystal_size_min 0.14
_refine_diff_density_max 0.167
_refine_diff_density_min -0.169
_refine_diff_density_rms 0.034
_refine_ls_extinction_method none
_refine_ls_goodness_of_fit_ref 1.024
_refine_ls_hydrogen_treatment constr
_refine_ls_matrix_type full
_refine_ls_number_parameters 185
_refine_ls_number_reflns 3773
_refine_ls_number_restraints 0
_refine_ls_restrained_S_all 1.024
_refine_ls_R_factor_all 0.0936
_refine_ls_R_factor_gt 0.0499
_refine_ls_shift/su_max 0.001
_refine_ls_shift/su_mean 0.000
_refine_ls_structure_factor_coef Fsqd
_refine_ls_weighting_details 'w=1/[\s^2^(Fo^2^)+(0.0543P)^2^+0.2499P] where P=(Fo^2^+2Fc^2^)/3'
_refine_ls_weighting_scheme calc
_refine_ls_wR_factor_gt 0.1135
_refine_ls_wR_factor_ref 0.1321
_reflns_Friedel_coverage 0.000
_reflns_number_gt 2334
_reflns_number_total 3773
_reflns_threshold_expression 'I > 2\s(I)'
_cod_data_source_file lo5065sup1.cif
_cod_data_source_block Vb
_cod_depositor_comments
;
The following automatic conversions were performed:

data item '_atom_sites_solution_primary' value 'direct methods' was
changed to 'direct'.

Automatic conversion script
Id: cif_fix_values 7556 2019-12-06 15:28:31Z antanas 
;
_cod_original_sg_symbol_H-M 'P 21/c'
_cod_database_code 2108610
_publcif_datablock.id {0b0f2b93-42f1-46c5-b76d-5d4d1dfa4c2b}

_shelx_shelxl_version_number 2018/1
_shelx_space_group_comment
;
The symmetry employed for this shelxl refinement is uniquely defined
by the following loop, which should always be used as a source of
symmetry information in preference to the above space-group names.
They are only intended as comments.
;
_publcif_info_exptl_table_max_cols 4
_publcif_info_exptl_table_use_headnotes n
_publcif_funding_html
;
;

loop_
_space_group_symop_operation_xyz
'x, y, z'
'-x, y+1/2, -z+1/2'
'-x, -y, -z'
'x, -y-1/2, z-1/2'

loop_
_atom_site_label
_atom_site_type_symbol
_atom_site_fract_x
_atom_site_fract_y
_atom_site_fract_z
_atom_site_U_iso_or_equiv
_atom_site_adp_type
_atom_site_occupancy
_atom_site_site_symmetry_order
_atom_site_calc_flag
_atom_site_refinement_flags_posn
_atom_site_refinement_flags_adp
_atom_site_refinement_flags_occupancy
_atom_site_disorder_assembly
_atom_site_disorder_group
O1 O 1.08189(8) 0.39901(16) 0.36020(8) 0.0599(3) Uani 1 1 d . . . . .
O2 O 0.96587(9) 0.26155(18) 0.44747(8) 0.0683(4) Uani 1 1 d . . . . .
O1' O 0.28686(8) 0.38500(17) 0.07344(9) 0.0679(4) Uani 1 1 d . . . . .
O2' O 0.38943(9) 0.65661(15) 0.05161(8) 0.0582(3) Uani 1 1 d . . . . .
C1 C 0.80803(12) 0.4743(2) 0.18792(10) 0.0483(4) Uani 1 1 d . . . . .
H1A H 0.774002 0.524808 0.128166 0.058 Uiso 1 1 calc R U . . .
C2 C 0.92069(12) 0.4789(2) 0.22853(11) 0.0495(4) Uani 1 1 d . . . . .
H2A H 0.962711 0.532951 0.196415 0.059 Uiso 1 1 calc R U . . .
C3 C 0.97181(11) 0.40596(19) 0.31468(10) 0.0460(4) Uani 1 1 d . . . . .
C4 C 0.90877(12) 0.3293(2) 0.36221(10) 0.0469(4) Uani 1 1 d . . . . .
C5 C 0.79721(11) 0.3254(2) 0.32164(10) 0.0444(3) Uani 1 1 d . . . . .
H5A H 0.755064 0.273051 0.354161 0.053 Uiso 1 1 calc R U . . .
C6 C 0.74482(11) 0.39729(19) 0.23318(9) 0.0421(3) Uani 1 1 d . . . . .
C7 C 1.14949(14) 0.4649(3) 0.31293(15) 0.0749(6) Uani 1 1 d . . . . .
H7A H 1.225908 0.446381 0.351206 0.112 Uiso 1 1 calc R U . . .
H7B H 1.135931 0.589989 0.301545 0.112 Uiso 1 1 calc R U . . .
H7C H 1.133435 0.404089 0.253308 0.112 Uiso 1 1 calc R U . . .
C8 C 0.90805(15) 0.2138(3) 0.50611(12) 0.0756(6) Uani 1 1 d . . . . .
H8A H 0.959412 0.179015 0.567120 0.113 Uiso 1 1 calc R U . . .
H8B H 0.859641 0.115859 0.478316 0.113 Uiso 1 1 calc R U . . .
H8C H 0.864814 0.313100 0.513742 0.113 Uiso 1 1 calc R U . . .
C1' C 0.56716(12) 0.24702(19) 0.20493(10) 0.0471(4) Uani 1 1 d . . . . .
H1A' H 0.605421 0.151710 0.241286 0.057 Uiso 1 1 calc R U . . .
C2' C 0.45432(12) 0.2410(2) 0.16667(10) 0.0498(4) Uani 1 1 d . . . . .
H2A' H 0.416481 0.141748 0.176797 0.060 Uiso 1 1 calc R U . . .
C3' C 0.39705(12) 0.3781(2) 0.11418(10) 0.0472(4) Uani 1 1 d . . . . .
C4' C 0.45376(12) 0.52447(19) 0.10073(9) 0.0440(3) Uani 1 1 d . . . . .
C5' C 0.56553(12) 0.52812(19) 0.13789(9) 0.0432(3) Uani 1 1 d . . . . .
H5A' H 0.603399 0.626952 0.127304 0.052 Uiso 1 1 calc R U . . .
C6' C 0.62470(11) 0.38892(18) 0.19108(9) 0.0415(3) Uani 1 1 d . . . . .
C7' C 0.22693(15) 0.2363(3) 0.08319(17) 0.0845(7) Uani 1 1 d . . . . .
H7A' H 0.149758 0.253081 0.046717 0.127 Uiso 1 1 calc R U . . .
H7B' H 0.235743 0.220460 0.149015 0.127 Uiso 1 1 calc R U . . .
H7C' H 0.253983 0.132739 0.060555 0.127 Uiso 1 1 calc R U . . .
C8' C 0.44236(15) 0.8102(2) 0.03905(14) 0.0682(5) Uani 1 1 d . . . . .
H8A' H 0.388087 0.894378 0.002435 0.102 Uiso 1 1 calc R U . . .
H8B' H 0.492443 0.782116 0.006013 0.102 Uiso 1 1 calc R U . . .
H8C' H 0.483249 0.860776 0.099983 0.102 Uiso 1 1 calc R U . . .

loop_
_atom_site_aniso_label
_atom_site_aniso_U_11
_atom_site_aniso_U_22
_atom_site_aniso_U_33
_atom_site_aniso_U_23
_atom_site_aniso_U_13
_atom_site_aniso_U_12
O1 0.0405(6) 0.0703(8) 0.0650(7) 0.0046(6) 0.0133(5) -0.0062(5)
O2 0.0438(6) 0.1016(10) 0.0524(6) 0.0265(6) 0.0074(5) 0.0013(6)
O1' 0.0390(6) 0.0774(8) 0.0770(8) 0.0186(6) 0.0071(6) 0.0020(6)
O2' 0.0542(7) 0.0550(7) 0.0608(7) 0.0149(5) 0.0140(5) 0.0140(5)
C1 0.0518(9) 0.0499(9) 0.0414(8) 0.0053(6) 0.0137(7) 0.0026(7)
C2 0.0506(9) 0.0503(9) 0.0504(8) 0.0015(7) 0.0208(7) -0.0057(7)
C3 0.0384(8) 0.0467(8) 0.0507(8) -0.0029(6) 0.0125(6) -0.0019(6)
C4 0.0427(8) 0.0522(9) 0.0417(8) 0.0034(6) 0.0094(6) 0.0023(6)
C5 0.0413(8) 0.0514(8) 0.0411(8) 0.0030(6) 0.0149(6) 0.0015(6)
C6 0.0417(8) 0.0435(8) 0.0386(7) -0.0011(6) 0.0107(6) 0.0031(6)
C7 0.0509(10) 0.0881(14) 0.0892(14) 0.0068(11) 0.0288(10) -0.0103(9)
C8 0.0613(11) 0.1097(16) 0.0494(10) 0.0236(10) 0.0111(9) -0.0029(11)
C1' 0.0476(9) 0.0471(8) 0.0418(7) 0.0083(6) 0.0093(7) 0.0052(6)
C2' 0.0485(9) 0.0522(9) 0.0464(8) 0.0067(7) 0.0136(7) -0.0028(7)
C3' 0.0403(8) 0.0576(9) 0.0403(7) 0.0021(7) 0.0096(6) 0.0037(7)
C4' 0.0458(8) 0.0474(8) 0.0365(7) 0.0031(6) 0.0115(6) 0.0090(6)
C5' 0.0470(8) 0.0423(7) 0.0398(7) 0.0009(6) 0.0144(6) 0.0017(6)
C6' 0.0421(8) 0.0461(8) 0.0344(7) -0.0008(6) 0.0109(6) 0.0035(6)
C7' 0.0482(10) 0.0937(16) 0.1006(16) 0.0129(12) 0.0118(10) -0.0128(10)
C8' 0.0758(12) 0.0496(10) 0.0760(12) 0.0168(9) 0.0223(10) 0.0140(9)

loop_
_atom_type_symbol
_atom_type_description
_atom_type_scat_dispersion_real
_atom_type_scat_dispersion_imag
_atom_type_scat_source
C C 0.0033 0.0016 'International Tables Vol C Tables 4.2.6.8 and 6.1.1.4'
H H 0.0000 0.0000 'International Tables Vol C Tables 4.2.6.8 and 6.1.1.4'
O O 0.0106 0.0060 'International Tables Vol C Tables 4.2.6.8 and 6.1.1.4'

loop_
_geom_angle_atom_site_label_1
_geom_angle_atom_site_label_2
_geom_angle_atom_site_label_3
_geom_angle
_geom_angle_site_symmetry_1
_geom_angle_site_symmetry_3
_geom_angle_publ_flag
C3 O1 C7 117.48(13) . . ?
C4 O2 C8 118.06(12) . . ?
C3' O1' C7' 117.22(13) . . ?
C4' O2' C8' 117.06(12) . . ?
C6 C1 C2 120.97(13) . . ?
C6 C1 H1A 119.5 . . ?
C2 C1 H1A 119.5 . . ?
C3 C2 C1 120.60(14) . . ?
C3 C2 H2A 119.7 . . ?
C1 C2 H2A 119.7 . . ?
O1 C3 C2 125.64(14) . . ?
O1 C3 C4 115.17(13) . . ?
C2 C3 C4 119.18(13) . . ?
O2 C4 C5 124.71(14) . . ?
O2 C4 C3 115.36(13) . . ?
C5 C4 C3 119.92(13) . . ?
C4 C5 C6 121.08(14) . . ?
C4 C5 H5A 119.5 . . ?
C6 C5 H5A 119.5 . . ?
C1 C6 C5 118.23(13) . . ?
C1 C6 C6' 122.08(12) . . ?
C5 C6 C6' 119.69(13) . . ?
O1 C7 H7A 109.5 . . ?
O1 C7 H7B 109.5 . . ?
H7A C7 H7B 109.5 . . ?
O1 C7 H7C 109.5 . . ?
H7A C7 H7C 109.5 . . ?
H7B C7 H7C 109.5 . . ?
O2 C8 H8A 109.5 . . ?
O2 C8 H8B 109.5 . . ?
H8A C8 H8B 109.5 . . ?
O2 C8 H8C 109.5 . . ?
H8A C8 H8C 109.5 . . ?
H8B C8 H8C 109.5 . . ?
C6' C1' C2' 121.26(13) . . ?
C6' C1' H1A' 119.4 . . ?
C2' C1' H1A' 119.4 . . ?
C3' C2' C1' 120.41(14) . . ?
C3' C2' H2A' 119.8 . . ?
C1' C2' H2A' 119.8 . . ?
O1' C3' C2' 125.07(14) . . ?
O1' C3' C4' 115.73(13) . . ?
C2' C3' C4' 119.20(13) . . ?
O2' C4' C5' 125.37(14) . . ?
O2' C4' C3' 114.71(13) . . ?
C5' C4' C3' 119.91(13) . . ?
C4' C5' C6' 121.36(14) . . ?
C4' C5' H5A' 119.3 . . ?
C6' C5' H5A' 119.3 . . ?
C1' C6' C5' 117.85(13) . . ?
C1' C6' C6 121.43(12) . . ?
C5' C6' C6 120.70(13) . . ?
O1' C7' H7A' 109.5 . . ?
O1' C7' H7B' 109.5 . . ?
H7A' C7' H7B' 109.5 . . ?
O1' C7' H7C' 109.5 . . ?
H7A' C7' H7C' 109.5 . . ?
H7B' C7' H7C' 109.5 . . ?
O2' C8' H8A' 109.5 . . ?
O2' C8' H8B' 109.5 . . ?
H8A' C8' H8B' 109.5 . . ?
O2' C8' H8C' 109.5 . . ?
H8A' C8' H8C' 109.5 . . ?
H8B' C8' H8C' 109.5 . . ?

loop_
_geom_bond_atom_site_label_1
_geom_bond_atom_site_label_2
_geom_bond_distance
_geom_bond_site_symmetry_2
_geom_bond_publ_flag
O1 C3 1.3689(17) . ?
O1 C7 1.416(2) . ?
O2 C4 1.3625(17) . ?
O2 C8 1.407(2) . ?
O1' C3' 1.3616(17) . ?
O1' C7' 1.422(2) . ?
O2' C4' 1.3656(17) . ?
O2' C8' 1.414(2) . ?
C1 C6 1.381(2) . ?
C1 C2 1.390(2) . ?
C1 H1A 0.9500 . ?
C2 C3 1.374(2) . ?
C2 H2A 0.9500 . ?
C3 C4 1.403(2) . ?
C4 C5 1.3770(19) . ?
C5 C6 1.4014(19) . ?
C5 H5A 0.9500 . ?
C6 C6' 1.4818(19) . ?
C7 H7A 0.9801 . ?
C7 H7B 0.9801 . ?
C7 H7C 0.9801 . ?
C8 H8A 0.9801 . ?
C8 H8B 0.9801 . ?
C8 H8C 0.9801 . ?
C1' C6' 1.381(2) . ?
C1' C2' 1.390(2) . ?
C1' H1A' 0.9500 . ?
C2' C3' 1.377(2) . ?
C2' H2A' 0.9500 . ?
C3' C4' 1.400(2) . ?
C4' C5' 1.376(2) . ?
C5' C6' 1.4026(19) . ?
C5' H5A' 0.9500 . ?
C7' H7A' 0.9801 . ?
C7' H7B' 0.9801 . ?
C7' H7C' 0.9801 . ?
C8' H8A' 0.9801 . ?
C8' H8B' 0.9801 . ?
C8' H8C' 0.9801 . ?

loop_
_geom_hbond_atom_site_label_D
_geom_hbond_atom_site_label_H
_geom_hbond_atom_site_label_A
_geom_hbond_distance_DH
_geom_hbond_distance_HA
_geom_hbond_distance_DA
_geom_hbond_angle_DHA
_geom_hbond_site_symmetry_A
_geom_hbond_publ_flag
C8 H8B O1' 0.98 2.53 3.495(2) 168.4 2_645 yes
C7' H7A' O2 0.98 2.37 3.332(2) 168.8 4_465 yes

loop_
_publcif_info_datablock.id
_publcif_info_datablock.publ_exptl
_publcif_info_datablock.publ_geom
_publcif_info_datablock.structure
{47ede442-4831-4e11-8b32-c25b40e29279} y y y
{4dff3fc4-199a-4453-9811-844b2ffc230e} y y y
{f6225d90-2806-41a9-9d30-521c955cf529} y y y
{0b0f2b93-42f1-46c5-b76d-5d4d1dfa4c2b} y y y

loop_
_publcif_info_exptl_table_extra_item
sin_theta_over_lambda_max

loop_
_publcif_info_exptl_table_header_item
?

loop_
_publcif_info_tables.block_id
_publcif_info_tables.reference_item
{47ede442-4831-4e11-8b32-c25b40e29279} '_publcif_info_datablock.publ_exptl'
{47ede442-4831-4e11-8b32-c25b40e29279} '_geom_hbond_atom_site_label_D'
{4dff3fc4-199a-4453-9811-844b2ffc230e} '_geom_hbond_atom_site_label_D'
{f6225d90-2806-41a9-9d30-521c955cf529} '_geom_hbond_atom_site_label_D'
{0b0f2b93-42f1-46c5-b76d-5d4d1dfa4c2b} '_geom_hbond_atom_site_label_D'

loop_
_publcif_info_cif.paper_type
CB

_cod_database_fobs_code 2108610
